data_4086296
loop_
_publ_author_name
'Gu, Xiaoxia'
'Zhang, Lijun'
'Zhu, Xiancui'
'Wang, Shaowu'
'Zhou, Shuangliu'
'Wei, Yun'
'Zhang, Guangchao'
'Mu, Xiaolong'
'Huang, Zeming'
'Hong, Dongjing'
'Zhang, Feng'

_publ_section_title
;
 Synthesis of Bis(NHC)-Based CNC-Pincer Rare-Earth-Metal Amido Complexes
 and Their Application for the Hydrophosphination of Heterocumulenes
;
_journal_issue 18
_journal_name_full Organometallics
_journal_page_first 4553
_journal_paper_doi 10.1021/acs.organomet.5b00628
_journal_volume 34
_journal_year 2015
_chemical_formula_sum 'C38 H66 Er N7 Si4'
_chemical_formula_weight 900.60
_chemical_name_systematic
; 
 ? 
;
_space_group_IT_number 2
_symmetry_cell_setting triclinic
_symmetry_space_group_name_Hall '-P 1'
_symmetry_space_group_name_H-M 'P -1'
_atom_sites_solution_hydrogens geom
_atom_sites_solution_primary direct
_atom_sites_solution_secondary difmap
_audit_creation_method SHELXL-97
_cell_angle_alpha 77.7490(10)
_cell_angle_beta 74.6450(10)
_cell_angle_gamma 80.2260(10)
_cell_formula_units_Z 2
_cell_length_a 10.9610(6)
_cell_length_b 12.3125(7)
_cell_length_c 17.9218(10)
_cell_measurement_reflns_used 9961
_cell_measurement_temperature 293(2)
_cell_measurement_theta_max 27.65
_cell_measurement_theta_min 2.25
_cell_volume 2262.6(2)
_computing_cell_refinement 'Bruker SMART'
_computing_data_collection 'Bruker SMART'
_computing_data_reduction 'Bruker SAINT'
_computing_molecular_graphics 'Bruker SHELXTL'
_computing_publication_material 'Bruker SHELXTL'
_computing_structure_refinement 'SHELXL-97 (Sheldrick, 1997)'
_computing_structure_solution 'SHELXS-97 (Sheldrick, 1990)'
_diffrn_ambient_temperature 293(2)
_diffrn_measured_fraction_theta_full 0.966
_diffrn_measured_fraction_theta_max 0.966
_diffrn_measurement_device_type 'CCD area detector'
_diffrn_measurement_method 'phi and omega scans'
_diffrn_radiation_monochromator graphite
_diffrn_radiation_source 'fine-focus sealed tube'
_diffrn_radiation_type MoK\a
_diffrn_radiation_wavelength 0.71073
_diffrn_reflns_av_R_equivalents 0.0258
_diffrn_reflns_av_sigmaI/netI 0.0448
_diffrn_reflns_limit_h_max 13
_diffrn_reflns_limit_h_min -14
_diffrn_reflns_limit_k_max 16
_diffrn_reflns_limit_k_min -15
_diffrn_reflns_limit_l_max 23
_diffrn_reflns_limit_l_min -23
_diffrn_reflns_number 19885
_diffrn_reflns_theta_full 27.79
_diffrn_reflns_theta_max 27.79
_diffrn_reflns_theta_min 1.70
_exptl_absorpt_coefficient_mu 1.994
_exptl_absorpt_correction_T_max 0.7959
_exptl_absorpt_correction_T_min 0.7677
_exptl_absorpt_correction_type multi-scan
_exptl_crystal_colour colorless
_exptl_crystal_density_diffrn 1.322
_exptl_crystal_density_method 'not measured'
_exptl_crystal_description block
_exptl_crystal_F_000 934
_exptl_crystal_size_max 0.14
_exptl_crystal_size_mid 0.13
_exptl_crystal_size_min 0.12
_refine_diff_density_max 1.192
_refine_diff_density_min -0.721
_refine_diff_density_rms 0.086
_refine_ls_extinction_method none
_refine_ls_goodness_of_fit_ref 1.040
_refine_ls_hydrogen_treatment mixed
_refine_ls_matrix_type full
_refine_ls_number_parameters 469
_refine_ls_number_reflns 10339
_refine_ls_number_restraints 0
_refine_ls_restrained_S_all 1.040
_refine_ls_R_factor_all 0.0488
_refine_ls_R_factor_gt 0.0347
_refine_ls_shift/su_max 0.031
_refine_ls_shift/su_mean 0.000
_refine_ls_structure_factor_coef Fsqd
_refine_ls_weighting_details 'calc w=1/[\s^2^(Fo^2^)+(0.0396P)^2^+0.9875P] where P=(Fo^2^+2Fc^2^)/3'
_refine_ls_weighting_scheme calc
_refine_ls_wR_factor_gt 0.0797
_refine_ls_wR_factor_ref 0.0851
_reflns_number_gt 8544
_reflns_number_total 10339
_reflns_threshold_expression >2sigma(I)
_cod_data_source_file om5b00628_si_003.cif
_cod_data_source_block 5
_cod_depositor_comments
;
The following automatic conversions were performed:

'_symmetry_cell_setting' value 'Triclinic' changed to 'triclinic'
according to
/usr/data/users/saulius/crontab/automatic-downloads/current/ACS/lib/dictionaries/cif_core.dic
dictionary named 'cif_core.dic' version 2.4.2 from 2011-04-26.

Automatic conversion script
Id: cif_fix_values 3271 2015-04-21 07:52:19Z andrius 
;
_cod_original_sg_symbol_H-M P-1
_cod_database_code 4086296

loop_
_symmetry_equiv_pos_as_xyz
'x, y, z'
'-x, -y, -z'

loop_
_atom_site_label
_atom_site_type_symbol
_atom_site_fract_x
_atom_site_fract_y
_atom_site_fract_z
_atom_site_U_iso_or_equiv
_atom_site_adp_type
_atom_site_occupancy
_atom_site_symmetry_multiplicity
_atom_site_calc_flag
_atom_site_refinement_flags
C1 C 0.0394(3) 0.2352(3) 0.8785(2) 0.0384(8) Uani 1 1 d .
C2 C -0.0854(4) 0.2106(4) 1.0026(2) 0.0580(11) Uani 1 1 d .
H2 H -0.1527 0.1901 1.0447 0.070 Uiso 1 1 calc R
C3 C 0.0126(4) 0.2595(4) 1.0049(2) 0.0543(11) Uani 1 1 d .
H3 H 0.0270 0.2797 1.0487 0.065 Uiso 1 1 calc R
C4 C 0.2064(3) 0.3227(3) 0.9092(2) 0.0425(9) Uani 1 1 d .
C5 C 0.2113(4) 0.4054(4) 0.9503(2) 0.0519(10) Uani 1 1 d .
H5 H 0.1371 0.4322 0.9838 0.062 Uiso 1 1 calc R
C6 C 0.3226(4) 0.4485(4) 0.9429(3) 0.0615(13) Uani 1 1 d .
C7 C 0.4325(4) 0.4056(4) 0.8917(3) 0.0610(12) Uani 1 1 d .
H7 H 0.5100 0.4311 0.8864 0.073 Uiso 1 1 calc R
C8 C 0.4266(4) 0.3268(4) 0.8497(3) 0.0524(10) Uani 1 1 d .
H8 H 0.5008 0.3015 0.8155 0.063 Uiso 1 1 calc R
C9 C 0.3137(3) 0.2822(3) 0.8559(2) 0.0419(8) Uani 1 1 d .
C10 C 0.3258(5) 0.5401(5) 0.9868(4) 0.097(2) Uani 1 1 d .
H10A H 0.3681 0.5995 0.9509 0.145 Uiso 1 1 calc R
H10B H 0.3710 0.5101 1.0272 0.145 Uiso 1 1 calc R
H10C H 0.2402 0.5688 1.0102 0.145 Uiso 1 1 calc R
C11 C 0.4013(3) 0.1126(3) 0.8120(2) 0.0399(8) Uani 1 1 d .
C12 C 0.4289(4) 0.0594(4) 0.8839(2) 0.0502(10) Uani 1 1 d .
H12 H 0.3947 0.0941 0.9275 0.060 Uiso 1 1 calc R
C13 C 0.5048(4) -0.0421(4) 0.8931(3) 0.0578(11) Uani 1 1 d .
H13 H 0.5197 -0.0735 0.9423 0.069 Uiso 1 1 calc R
C14 C 0.5585(4) -0.0974(4) 0.8309(3) 0.0615(12) Uani 1 1 d .
C15 C 0.5366(4) -0.0448(4) 0.7585(3) 0.0564(11) Uani 1 1 d .
H15 H 0.5722 -0.0799 0.7153 0.068 Uiso 1 1 calc R
C16 C 0.4626(3) 0.0596(3) 0.7480(2) 0.0442(9) Uani 1 1 d .
C17 C 0.6361(6) -0.2116(4) 0.8406(4) 0.0951(19) Uani 1 1 d .
H17A H 0.5911 -0.2664 0.8318 0.143 Uiso 1 1 calc R
H17B H 0.6494 -0.2312 0.8929 0.143 Uiso 1 1 calc R
H17C H 0.7170 -0.2095 0.8032 0.143 Uiso 1 1 calc R
C18 C 0.3493(4) 0.1675(3) 0.6462(2) 0.0422(8) Uani 1 1 d .
C19 C 0.5553(4) 0.0967(4) 0.6045(3) 0.0594(12) Uani 1 1 d .
H19 H 0.6371 0.0614 0.6054 0.071 Uiso 1 1 calc R
C20 C 0.5132(4) 0.1448(4) 0.5412(3) 0.0641(12) Uani 1 1 d .
H20 H 0.5597 0.1490 0.4893 0.077 Uiso 1 1 calc R
C21 C 0.3024(5) 0.2435(4) 0.5145(3) 0.0635(12) Uani 1 1 d .
H21 H 0.2154 0.2538 0.5469 0.076 Uiso 1 1 calc R
C22 C 0.3031(7) 0.1742(6) 0.4553(4) 0.111(2) Uani 1 1 d .
H22A H 0.3855 0.1696 0.4195 0.167 Uiso 1 1 calc R
H22B H 0.2397 0.2081 0.4267 0.167 Uiso 1 1 calc R
H22C H 0.2846 0.1003 0.4817 0.167 Uiso 1 1 calc R
C23 C 0.3391(9) 0.3566(5) 0.4726(5) 0.129(3) Uani 1 1 d .
H23A H 0.3364 0.4022 0.5104 0.194 Uiso 1 1 calc R
H23B H 0.2806 0.3917 0.4406 0.194 Uiso 1 1 calc R
H23C H 0.4238 0.3483 0.4398 0.194 Uiso 1 1 calc R
C24 C -0.1577(4) 0.1410(4) 0.9020(3) 0.0515(10) Uani 1 1 d .
H24 H -0.1271 0.1398 0.8456 0.062 Uiso 1 1 calc R
C25 C -0.1602(5) 0.0210(4) 0.9455(3) 0.0763(15) Uani 1 1 d .
H25A H -0.0756 -0.0181 0.9355 0.114 Uiso 1 1 calc R
H25B H -0.2152 -0.0154 0.9277 0.114 Uiso 1 1 calc R
H25C H -0.1913 0.0207 1.0009 0.114 Uiso 1 1 calc R
C26 C -0.2903(4) 0.2059(4) 0.9162(3) 0.0677(13) Uani 1 1 d .
H26A H -0.3235 0.2047 0.9716 0.102 Uiso 1 1 calc R
H26B H -0.3453 0.1719 0.8966 0.102 Uiso 1 1 calc R
H26C H -0.2858 0.2819 0.8895 0.102 Uiso 1 1 calc R
C27 C 0.1526(4) -0.0240(4) 0.7952(3) 0.0583(11) Uani 1 1 d .
H27A H 0.2405 -0.0117 0.7763 0.087 Uiso 1 1 calc R
H27B H 0.1471 -0.1017 0.8172 0.087 Uiso 1 1 calc R
H27C H 0.1116 0.0205 0.8349 0.087 Uiso 1 1 calc R
C28 C -0.0735(5) -0.0603(4) 0.7429(3) 0.0775(15) Uani 1 1 d .
H28A H -0.1336 -0.0303 0.7855 0.116 Uiso 1 1 calc R
H28B H -0.0486 -0.1383 0.7599 0.116 Uiso 1 1 calc R
H28C H -0.1120 -0.0514 0.6994 0.116 Uiso 1 1 calc R
C29 C 0.1835(5) -0.0514(4) 0.6305(3) 0.0725(14) Uani 1 1 d .
H29A H 0.1480 -0.0355 0.5853 0.109 Uiso 1 1 calc R
H29B H 0.1955 -0.1308 0.6480 0.109 Uiso 1 1 calc R
H29C H 0.2640 -0.0225 0.6170 0.109 Uiso 1 1 calc R
C30 C -0.2408(4) 0.2230(5) 0.6919(3) 0.0739(14) Uani 1 1 d .
H30A H -0.2588 0.1496 0.7196 0.111 Uiso 1 1 calc R
H30B H -0.2965 0.2508 0.6570 0.111 Uiso 1 1 calc R
H30C H -0.2540 0.2723 0.7290 0.111 Uiso 1 1 calc R
C31 C -0.0662(5) 0.1361(5) 0.5541(3) 0.0774(15) Uani 1 1 d .
H31A H 0.0175 0.1318 0.5199 0.116 Uiso 1 1 calc R
H31B H -0.1271 0.1737 0.5244 0.116 Uiso 1 1 calc R
H31C H -0.0871 0.0618 0.5776 0.116 Uiso 1 1 calc R
C32 C -0.0387(5) 0.3608(4) 0.5804(3) 0.0707(14) Uani 1 1 d .
H32A H 0.0003 0.3949 0.6103 0.106 Uiso 1 1 calc R
H32B H -0.1176 0.4049 0.5742 0.106 Uiso 1 1 calc R
H32C H 0.0174 0.3568 0.5296 0.106 Uiso 1 1 calc R
C33 C 0.4303(4) 0.4181(4) 0.6484(3) 0.0674(13) Uani 1 1 d .
H33A H 0.4340 0.3627 0.6946 0.101 Uiso 1 1 calc R
H33B H 0.5013 0.4604 0.6356 0.101 Uiso 1 1 calc R
H33C H 0.4338 0.3818 0.6053 0.101 Uiso 1 1 calc R
C34 C 0.2707(6) 0.6064(5) 0.5696(3) 0.0883(17) Uani 1 1 d .
H34A H 0.2276 0.5722 0.5421 0.132 Uiso 1 1 calc R
H34B H 0.3556 0.6158 0.5388 0.132 Uiso 1 1 calc R
H34C H 0.2251 0.6782 0.5782 0.132 Uiso 1 1 calc R
C35 C 0.3023(6) 0.6099(5) 0.7297(4) 0.0871(17) Uani 1 1 d .
H35A H 0.2377 0.6733 0.7297 0.131 Uiso 1 1 calc R
H35B H 0.3848 0.6352 0.7088 0.131 Uiso 1 1 calc R
H35C H 0.2967 0.5702 0.7825 0.131 Uiso 1 1 calc R
C36 C -0.1313(5) 0.4370(5) 0.7699(3) 0.0822(16) Uani 1 1 d .
H36A H -0.1502 0.4236 0.7235 0.123 Uiso 1 1 calc R
H36B H -0.2049 0.4768 0.7996 0.123 Uiso 1 1 calc R
H36C H -0.1089 0.3668 0.8015 0.123 Uiso 1 1 calc R
C37 C -0.0407(6) 0.6444(4) 0.6678(3) 0.0829(16) Uani 1 1 d .
H37A H 0.0188 0.6980 0.6570 0.124 Uiso 1 1 calc R
H37B H -0.1250 0.6786 0.6886 0.124 Uiso 1 1 calc R
H37C H -0.0386 0.6198 0.6201 0.124 Uiso 1 1 calc R
C38 C -0.0073(5) 0.5791(5) 0.8314(3) 0.0813(16) Uani 1 1 d .
H38A H -0.0013 0.5186 0.8745 0.122 Uiso 1 1 calc R
H38B H -0.0874 0.6251 0.8440 0.122 Uiso 1 1 calc R
H38C H 0.0611 0.6234 0.8222 0.122 Uiso 1 1 calc R
Er1 Er 0.156788(15) 0.253981(14) 0.736313(9) 0.03531(6) Uani 1 1 d .
N1 N -0.0687(3) 0.1959(3) 0.92630(18) 0.0436(7) Uani 1 1 d .
N2 N 0.0892(3) 0.2744(3) 0.92871(17) 0.0417(7) Uani 1 1 d .
N3 N 0.3117(3) 0.2072(3) 0.80697(17) 0.0395(7) Uani 1 1 d .
N4 N 0.4547(3) 0.1088(3) 0.66924(18) 0.0434(7) Uani 1 1 d .
N5 N 0.3869(3) 0.1878(3) 0.56659(19) 0.0506(8) Uani 1 1 d .
N6 N 0.0373(3) 0.1591(3) 0.68972(18) 0.0428(7) Uani 1 1 d .
N7 N 0.1457(3) 0.4428(3) 0.70870(19) 0.0467(8) Uani 1 1 d .
Si1 Si 0.07139(12) 0.01686(10) 0.71162(7) 0.0504(3) Uani 1 1 d .
Si2 Si -0.07031(12) 0.21607(11) 0.63351(7) 0.0522(3) Uani 1 1 d .
Si3 Si 0.27819(13) 0.51431(11) 0.66712(8) 0.0574(3) Uani 1 1 d .
Si4 Si 0.00363(12) 0.52154(10) 0.74133(7) 0.0530(3) Uani 1 1 d .

loop_
_atom_site_aniso_label
_atom_site_aniso_U_11
_atom_site_aniso_U_22
_atom_site_aniso_U_33
_atom_site_aniso_U_23
_atom_site_aniso_U_13
_atom_site_aniso_U_12
C1 0.0355(18) 0.039(2) 0.0393(19) -0.0097(16) -0.0116(15) 0.0066(15)
C2 0.051(2) 0.072(3) 0.041(2) -0.005(2) -0.0020(19) 0.002(2)
C3 0.052(2) 0.072(3) 0.035(2) -0.017(2) -0.0090(18) 0.010(2)
C4 0.041(2) 0.047(2) 0.043(2) -0.0150(17) -0.0178(16) 0.0056(16)
C5 0.046(2) 0.064(3) 0.053(2) -0.028(2) -0.0195(19) 0.0115(19)
C6 0.060(3) 0.060(3) 0.083(3) -0.042(2) -0.040(2) 0.016(2)
C7 0.047(2) 0.065(3) 0.086(3) -0.033(3) -0.034(2) 0.005(2)
C8 0.038(2) 0.065(3) 0.061(3) -0.027(2) -0.0178(19) 0.0075(19)
C9 0.0388(19) 0.049(2) 0.043(2) -0.0161(17) -0.0177(16) 0.0039(16)
C10 0.079(4) 0.105(5) 0.140(5) -0.088(4) -0.048(4) 0.016(3)
C11 0.0318(18) 0.047(2) 0.042(2) -0.0126(17) -0.0079(15) -0.0029(15)
C12 0.040(2) 0.058(3) 0.052(2) -0.009(2) -0.0125(18) -0.0008(18)
C13 0.047(2) 0.057(3) 0.061(3) 0.002(2) -0.015(2) 0.002(2)
C14 0.054(3) 0.044(3) 0.080(3) -0.004(2) -0.018(2) 0.005(2)
C15 0.049(2) 0.049(3) 0.068(3) -0.020(2) -0.008(2) 0.0060(19)
C16 0.0365(19) 0.046(2) 0.051(2) -0.0153(18) -0.0077(17) -0.0009(16)
C17 0.088(4) 0.059(3) 0.118(5) 0.000(3) -0.019(4) 0.016(3)
C18 0.043(2) 0.043(2) 0.041(2) -0.0149(17) -0.0052(16) -0.0026(16)
C19 0.043(2) 0.072(3) 0.060(3) -0.031(2) 0.001(2) 0.004(2)
C20 0.055(3) 0.078(3) 0.053(3) -0.028(2) 0.003(2) 0.005(2)
C21 0.068(3) 0.072(3) 0.041(2) -0.009(2) -0.008(2) 0.008(2)
C22 0.161(7) 0.102(5) 0.095(5) -0.032(4) -0.078(5) 0.014(5)
C23 0.196(8) 0.078(5) 0.134(6) 0.022(4) -0.097(6) -0.028(5)
C24 0.039(2) 0.055(3) 0.057(3) -0.007(2) -0.0075(18) -0.0089(18)
C25 0.063(3) 0.061(3) 0.095(4) -0.001(3) -0.008(3) -0.013(2)
C26 0.044(2) 0.075(3) 0.082(3) -0.008(3) -0.015(2) -0.009(2)
C27 0.060(3) 0.055(3) 0.058(3) -0.002(2) -0.015(2) -0.009(2)
C28 0.084(4) 0.063(3) 0.094(4) -0.014(3) -0.025(3) -0.028(3)
C29 0.096(4) 0.052(3) 0.069(3) -0.024(2) -0.017(3) 0.005(3)
C30 0.055(3) 0.091(4) 0.088(4) -0.028(3) -0.028(3) -0.007(3)
C31 0.091(4) 0.087(4) 0.072(3) -0.034(3) -0.045(3) 0.005(3)
C32 0.080(3) 0.072(3) 0.065(3) -0.012(3) -0.034(3) 0.003(3)
C33 0.063(3) 0.069(3) 0.070(3) -0.011(3) -0.013(2) -0.014(2)
C34 0.093(4) 0.079(4) 0.076(4) 0.014(3) -0.014(3) -0.007(3)
C35 0.102(4) 0.070(4) 0.100(4) -0.026(3) -0.028(4) -0.016(3)
C36 0.067(3) 0.079(4) 0.089(4) -0.017(3) -0.005(3) 0.002(3)
C37 0.096(4) 0.069(4) 0.073(3) -0.010(3) -0.025(3) 0.025(3)
C38 0.087(4) 0.093(4) 0.070(3) -0.041(3) -0.028(3) 0.021(3)
Er1 0.03431(9) 0.03982(10) 0.03401(9) -0.01210(6) -0.01067(6) 0.00063(6)
N1 0.0376(17) 0.0487(19) 0.0402(17) -0.0048(14) -0.0071(13) -0.0008(14)
N2 0.0373(16) 0.0516(19) 0.0364(16) -0.0153(14) -0.0096(13) 0.0054(14)
N3 0.0344(15) 0.0475(18) 0.0403(17) -0.0206(14) -0.0107(13) 0.0039(13)
N4 0.0385(17) 0.0455(19) 0.0445(18) -0.0199(15) -0.0019(14) 0.0024(14)
N5 0.055(2) 0.052(2) 0.0399(18) -0.0120(15) -0.0034(15) -0.0007(16)
N6 0.0462(18) 0.0418(18) 0.0458(18) -0.0143(14) -0.0170(14) -0.0014(14)
N7 0.0504(19) 0.0451(19) 0.0438(18) -0.0111(15) -0.0130(15) 0.0034(15)
Si1 0.0579(7) 0.0428(6) 0.0549(7) -0.0119(5) -0.0173(6) -0.0079(5)
Si2 0.0553(7) 0.0568(7) 0.0544(7) -0.0192(6) -0.0268(6) 0.0000(6)
Si3 0.0651(8) 0.0470(7) 0.0601(7) -0.0073(6) -0.0166(6) -0.0067(6)
Si4 0.0643(7) 0.0479(7) 0.0477(6) -0.0154(5) -0.0196(6) 0.0092(6)

loop_
_atom_type_symbol
_atom_type_description
_atom_type_scat_dispersion_real
_atom_type_scat_dispersion_imag
_atom_type_scat_source
C C 0.0033 0.0016 'International Tables Vol C Tables 4.2.6.8 and 6.1.1.4'
H H 0.0000 0.0000 'International Tables Vol C Tables 4.2.6.8 and 6.1.1.4'
Er Er -0.2586 4.9576 'International Tables Vol C Tables 4.2.6.8 and 6.1.1.4'
N N 0.0061 0.0033 'International Tables Vol C Tables 4.2.6.8 and 6.1.1.4'
Si Si 0.0817 0.0704 'International Tables Vol C Tables 4.2.6.8 and 6.1.1.4'

loop_
_geom_angle_atom_site_label_1
_geom_angle_atom_site_label_2
_geom_angle_atom_site_label_3
_geom_angle
N1 C1 N2 102.8(3)
N1 C1 Er1 138.9(2)
N2 C1 Er1 118.3(2)
C3 C2 N1 107.4(4)
C3 C2 H2 126.3
N1 C2 H2 126.3
C2 C3 N2 106.4(4)
C2 C3 H3 126.8
N2 C3 H3 126.8
C5 C4 C9 121.6(4)
C5 C4 N2 117.0(3)
C9 C4 N2 121.3(3)
C6 C5 C4 121.9(4)
C6 C5 H5 119.0
C4 C5 H5 119.0
C5 C6 C7 117.2(4)
C5 C6 C10 121.3(4)
C7 C6 C10 121.5(4)
C8 C7 C6 120.7(4)
C8 C7 H7 119.6
C6 C7 H7 119.6
C7 C8 C9 123.0(4)
C7 C8 H8 118.5
C9 C8 H8 118.5
C4 C9 C8 115.5(3)
C4 C9 N3 124.1(3)
C8 C9 N3 120.3(3)
C6 C10 H10A 109.5
C6 C10 H10B 109.5
H10A C10 H10B 109.5
C6 C10 H10C 109.5
H10A C10 H10C 109.5
H10B C10 H10C 109.5
N3 C11 C16 123.1(3)
N3 C11 C12 121.5(3)
C16 C11 C12 115.3(4)
C13 C12 C11 123.2(4)
C13 C12 H12 118.4
C11 C12 H12 118.4
C14 C13 C12 121.3(4)
C14 C13 H13 119.4
C12 C13 H13 119.4
C13 C14 C15 116.8(4)
C13 C14 C17 122.2(5)
C15 C14 C17 121.0(5)
C14 C15 C16 122.4(4)
C14 C15 H15 118.8
C16 C15 H15 118.8
C11 C16 C15 120.9(4)
C11 C16 N4 122.2(3)
C15 C16 N4 117.0(3)
C14 C17 H17A 109.5
C14 C17 H17B 109.5
H17A C17 H17B 109.5
C14 C17 H17C 109.5
H17A C17 H17C 109.5
H17B C17 H17C 109.5
N5 C18 N4 103.9(3)
N5 C18 Er1 129.8(3)
N4 C18 Er1 124.7(2)
C20 C19 N4 107.2(4)
C20 C19 H19 126.4
N4 C19 H19 126.4
C19 C20 N5 107.3(4)
C19 C20 H20 126.3
N5 C20 H20 126.3
N5 C21 C22 111.5(4)
N5 C21 C23 111.6(5)
C22 C21 C23 109.2(5)
N5 C21 H21 108.2
C22 C21 H21 108.2
C23 C21 H21 108.2
C21 C22 H22A 109.5
C21 C22 H22B 109.5
H22A C22 H22B 109.5
C21 C22 H22C 109.5
H22A C22 H22C 109.5
H22B C22 H22C 109.5
C21 C23 H23A 109.5
C21 C23 H23B 109.5
H23A C23 H23B 109.5
C21 C23 H23C 109.5
H23A C23 H23C 109.5
H23B C23 H23C 109.5
N1 C24 C25 109.8(4)
N1 C24 C26 110.7(4)
C25 C24 C26 111.1(4)
N1 C24 H24 108.4
C25 C24 H24 108.4
C26 C24 H24 108.4
C24 C25 H25A 109.5
C24 C25 H25B 109.5
H25A C25 H25B 109.5
C24 C25 H25C 109.5
H25A C25 H25C 109.5
H25B C25 H25C 109.5
C24 C26 H26A 109.5
C24 C26 H26B 109.5
H26A C26 H26B 109.5
C24 C26 H26C 109.5
H26A C26 H26C 109.5
H26B C26 H26C 109.5
Si1 C27 H27A 109.5
Si1 C27 H27B 109.5
H27A C27 H27B 109.5
Si1 C27 H27C 109.5
H27A C27 H27C 109.5
H27B C27 H27C 109.5
Si1 C28 H28A 109.5
Si1 C28 H28B 109.5
H28A C28 H28B 109.5
Si1 C28 H28C 109.5
H28A C28 H28C 109.5
H28B C28 H28C 109.5
Si1 C29 H29A 109.5
Si1 C29 H29B 109.5
H29A C29 H29B 109.5
Si1 C29 H29C 109.5
H29A C29 H29C 109.5
H29B C29 H29C 109.5
Si2 C30 H30A 109.5
Si2 C30 H30B 109.5
H30A C30 H30B 109.5
Si2 C30 H30C 109.5
H30A C30 H30C 109.5
H30B C30 H30C 109.5
Si2 C31 H31A 109.5
Si2 C31 H31B 109.5
H31A C31 H31B 109.5
Si2 C31 H31C 109.5
H31A C31 H31C 109.5
H31B C31 H31C 109.5
Si2 C32 H32A 109.5
Si2 C32 H32B 109.5
H32A C32 H32B 109.5
Si2 C32 H32C 109.5
H32A C32 H32C 109.5
H32B C32 H32C 109.5
Si3 C33 H33A 109.5
Si3 C33 H33B 109.5
H33A C33 H33B 109.5
Si3 C33 H33C 109.5
H33A C33 H33C 109.5
H33B C33 H33C 109.5
Si3 C34 H34A 109.5
Si3 C34 H34B 109.5
H34A C34 H34B 109.5
Si3 C34 H34C 109.5
H34A C34 H34C 109.5
H34B C34 H34C 109.5
Si3 C35 H35A 109.5
Si3 C35 H35B 109.5
H35A C35 H35B 109.5
Si3 C35 H35C 109.5
H35A C35 H35C 109.5
H35B C35 H35C 109.5
Si4 C36 H36A 109.5
Si4 C36 H36B 109.5
H36A C36 H36B 109.5
Si4 C36 H36C 109.5
H36A C36 H36C 109.5
H36B C36 H36C 109.5
Si4 C37 H37A 109.5
Si4 C37 H37B 109.5
H37A C37 H37B 109.5
Si4 C37 H37C 109.5
H37A C37 H37C 109.5
H37B C37 H37C 109.5
Si4 C38 H38A 109.5
Si4 C38 H38B 109.5
H38A C38 H38B 109.5
Si4 C38 H38C 109.5
H38A C38 H38C 109.5
H38B C38 H38C 109.5
N7 Er1 N6 121.63(11)
N7 Er1 N3 101.82(11)
N6 Er1 N3 136.46(11)
N7 Er1 C1 97.86(12)
N6 Er1 C1 100.52(12)
N3 Er1 C1 74.23(11)
N7 Er1 C18 110.41(12)
N6 Er1 C18 86.74(11)
N3 Er1 C18 74.74(11)
C1 Er1 C18 141.47(12)
C1 N1 C2 112.0(3)
C1 N1 C24 125.4(3)
C2 N1 C24 122.6(3)
C1 N2 C3 111.5(3)
C1 N2 C4 126.4(3)
C3 N2 C4 122.1(3)
C11 N3 C9 113.9(3)
C11 N3 Er1 130.0(2)
C9 N3 Er1 116.0(2)
C18 N4 C19 110.6(3)
C18 N4 C16 126.4(3)
C19 N4 C16 122.9(3)
C18 N5 C20 111.0(4)
C18 N5 C21 124.1(3)
C20 N5 C21 124.9(4)
Si1 N6 Si2 119.76(17)
Si1 N6 Er1 113.03(15)
Si2 N6 Er1 127.11(17)
Si4 N7 Si3 116.9(2)
Si4 N7 Er1 119.10(18)
Si3 N7 Er1 123.47(17)
N6 Si1 C27 110.92(18)
N6 Si1 C28 113.9(2)
C27 Si1 C28 105.8(2)
N6 Si1 C29 115.7(2)
C27 Si1 C29 104.1(2)
C28 Si1 C29 105.6(2)
N6 Si2 C32 111.22(19)
N6 Si2 C30 113.3(2)
C32 Si2 C30 108.2(2)
N6 Si2 C31 114.2(2)
C32 Si2 C31 105.0(2)
C30 Si2 C31 104.3(2)
N7 Si3 C33 112.67(19)
N7 Si3 C35 113.7(2)
C33 Si3 C35 105.6(3)
N7 Si3 C34 113.1(2)
C33 Si3 C34 105.8(3)
C35 Si3 C34 105.1(3)
N7 Si4 C36 111.4(2)
N7 Si4 C38 114.8(2)
C36 Si4 C38 103.7(3)
N7 Si4 C37 115.0(2)
C36 Si4 C37 105.4(3)
C38 Si4 C37 105.5(3)

loop_
_geom_bond_atom_site_label_1
_geom_bond_atom_site_label_2
_geom_bond_distance
C1 N1 1.362(5)
C1 N2 1.370(4)
C1 Er1 2.513(4)
C2 C3 1.331(6)
C2 N1 1.378(5)
C2 H2 0.9300
C3 N2 1.394(5)
C3 H3 0.9300
C4 C5 1.393(5)
C4 C9 1.397(5)
C4 N2 1.435(5)
C5 C6 1.376(6)
C5 H5 0.9300
C6 C7 1.405(6)
C6 C10 1.517(6)
C7 C8 1.366(5)
C7 H7 0.9300
C8 C9 1.407(5)
C8 H8 0.9300
C9 N3 1.408(4)
C10 H10A 0.9600
C10 H10B 0.9600
C10 H10C 0.9600
C11 N3 1.394(5)
C11 C16 1.398(5)
C11 C12 1.400(5)
C12 C13 1.383(6)
C12 H12 0.9300
C13 C14 1.376(6)
C13 H13 0.9300
C14 C15 1.384(6)
C14 C17 1.516(6)
C15 C16 1.402(5)
C15 H15 0.9300
C16 N4 1.433(5)
C17 H17A 0.9600
C17 H17B 0.9600
C17 H17C 0.9600
C18 N5 1.357(5)
C18 N4 1.368(5)
C18 Er1 2.521(4)
C19 C20 1.323(6)
C19 N4 1.387(5)
C19 H19 0.9300
C20 N5 1.387(5)
C20 H20 0.9300
C21 N5 1.473(5)
C21 C22 1.494(7)
C21 C23 1.501(8)
C21 H21 0.9800
C22 H22A 0.9600
C22 H22B 0.9600
C22 H22C 0.9600
C23 H23A 0.9600
C23 H23B 0.9600
C23 H23C 0.9600
C24 N1 1.473(5)
C24 C25 1.518(6)
C24 C26 1.519(6)
C24 H24 0.9800
C25 H25A 0.9600
C25 H25B 0.9600
C25 H25C 0.9600
C26 H26A 0.9600
C26 H26B 0.9600
C26 H26C 0.9600
C27 Si1 1.877(4)
C27 H27A 0.9600
C27 H27B 0.9600
C27 H27C 0.9600
C28 Si1 1.885(5)
C28 H28A 0.9600
C28 H28B 0.9600
C28 H28C 0.9600
C29 Si1 1.884(5)
C29 H29A 0.9600
C29 H29B 0.9600
C29 H29C 0.9600
C30 Si2 1.882(5)
C30 H30A 0.9600
C30 H30B 0.9600
C30 H30C 0.9600
C31 Si2 1.882(4)
C31 H31A 0.9600
C31 H31B 0.9600
C31 H31C 0.9600
C32 Si2 1.876(5)
C32 H32A 0.9600
C32 H32B 0.9600
C32 H32C 0.9600
C33 Si3 1.871(5)
C33 H33A 0.9600
C33 H33B 0.9600
C33 H33C 0.9600
C34 Si3 1.884(5)
C34 H34A 0.9600
C34 H34B 0.9600
C34 H34C 0.9600
C35 Si3 1.881(5)
C35 H35A 0.9600
C35 H35B 0.9600
C35 H35C 0.9600
C36 Si4 1.852(6)
C36 H36A 0.9600
C36 H36B 0.9600
C36 H36C 0.9600
C37 Si4 1.872(5)
C37 H37A 0.9600
C37 H37B 0.9600
C37 H37C 0.9600
C38 Si4 1.865(5)
C38 H38A 0.9600
C38 H38B 0.9600
C38 H38C 0.9600
Er1 N7 2.262(3)
Er1 N6 2.299(3)
Er1 N3 2.305(3)
N6 Si1 1.711(3)
N6 Si2 1.717(3)
N7 Si4 1.718(3)
N7 Si3 1.738(4)

loop_
_geom_torsion_atom_site_label_1
_geom_torsion_atom_site_label_2
_geom_torsion_atom_site_label_3
_geom_torsion_atom_site_label_4
_geom_torsion
N1 C2 C3 N2 0.0(5)
C9 C4 C5 C6 -2.4(6)
N2 C4 C5 C6 172.6(4)
C4 C5 C6 C7 0.0(7)
C4 C5 C6 C10 178.8(5)
C5 C6 C7 C8 1.9(7)
C10 C6 C7 C8 -176.8(5)
C6 C7 C8 C9 -1.5(7)
C5 C4 C9 C8 2.8(6)
N2 C4 C9 C8 -172.0(3)
C5 C4 C9 N3 -173.4(4)
N2 C4 C9 N3 11.9(6)
C7 C8 C9 C4 -0.8(6)
C7 C8 C9 N3 175.4(4)
N3 C11 C12 C13 171.6(4)
C16 C11 C12 C13 -4.1(6)
C11 C12 C13 C14 0.1(7)
C12 C13 C14 C15 2.2(7)
C12 C13 C14 C17 -176.7(5)
C13 C14 C15 C16 -0.5(7)
C17 C14 C15 C16 178.4(5)
N3 C11 C16 C15 -169.9(4)
C12 C11 C16 C15 5.7(6)
N3 C11 C16 N4 10.8(6)
C12 C11 C16 N4 -173.6(3)
C14 C15 C16 C11 -3.6(6)
C14 C15 C16 N4 175.7(4)
N4 C19 C20 N5 0.6(5)
N1 C1 Er1 N7 118.1(4)
N2 C1 Er1 N7 -61.0(3)
N1 C1 Er1 N6 -6.2(4)
N2 C1 Er1 N6 174.6(3)
N1 C1 Er1 N3 -141.7(4)
N2 C1 Er1 N3 39.1(3)
N1 C1 Er1 C18 -104.3(4)
N2 C1 Er1 C18 76.6(3)
N5 C18 Er1 N7 -52.7(4)
N4 C18 Er1 N7 110.2(3)
N5 C18 Er1 N6 70.0(3)
N4 C18 Er1 N6 -127.1(3)
N5 C18 Er1 N3 -149.8(4)
N4 C18 Er1 N3 13.0(3)
N5 C18 Er1 C1 172.8(3)
N4 C18 Er1 C1 -24.3(4)
N2 C1 N1 C2 0.3(4)
Er1 C1 N1 C2 -178.9(3)
N2 C1 N1 C24 -178.2(3)
Er1 C1 N1 C24 2.6(6)
C3 C2 N1 C1 -0.2(5)
C3 C2 N1 C24 178.3(4)
C25 C24 N1 C1 116.6(4)
C26 C24 N1 C1 -120.3(4)
C25 C24 N1 C2 -61.8(5)
C26 C24 N1 C2 61.3(5)
N1 C1 N2 C3 -0.3(4)
Er1 C1 N2 C3 179.1(2)
N1 C1 N2 C4 178.2(3)
Er1 C1 N2 C4 -2.4(5)
C2 C3 N2 C1 0.2(5)
C2 C3 N2 C4 -178.4(4)
C5 C4 N2 C1 147.8(4)
C9 C4 N2 C1 -37.2(5)
C5 C4 N2 C3 -33.8(5)
C9 C4 N2 C3 141.2(4)
C16 C11 N3 C9 -146.1(4)
C12 C11 N3 C9 38.5(5)
C16 C11 N3 Er1 37.3(5)
C12 C11 N3 Er1 -138.1(3)
C4 C9 N3 C11 -127.5(4)
C8 C9 N3 C11 56.6(5)
C4 C9 N3 Er1 49.6(5)
C8 C9 N3 Er1 -126.3(3)
N7 Er1 N3 C11 -148.3(3)
N6 Er1 N3 C11 28.0(4)
C1 Er1 N3 C11 116.8(3)
C18 Er1 N3 C11 -40.1(3)
N7 Er1 N3 C9 35.2(3)
N6 Er1 N3 C9 -148.5(3)
C1 Er1 N3 C9 -59.8(3)
C18 Er1 N3 C9 143.4(3)
N5 C18 N4 C19 1.6(4)
Er1 C18 N4 C19 -164.9(3)
N5 C18 N4 C16 -175.0(3)
Er1 C18 N4 C16 18.5(5)
C20 C19 N4 C18 -1.4(5)
C20 C19 N4 C16 175.3(4)
C11 C16 N4 C18 -39.0(6)
C15 C16 N4 C18 141.7(4)
C11 C16 N4 C19 144.7(4)
C15 C16 N4 C19 -34.6(5)
N4 C18 N5 C20 -1.2(5)
Er1 C18 N5 C20 164.3(3)
N4 C18 N5 C21 176.1(4)
Er1 C18 N5 C21 -18.3(6)
C19 C20 N5 C18 0.4(5)
C19 C20 N5 C21 -176.9(4)
C22 C21 N5 C18 -125.7(5)
C23 C21 N5 C18 112.0(6)
C22 C21 N5 C20 51.3(7)
C23 C21 N5 C20 -71.0(6)
N7 Er1 N6 Si1 175.01(15)
N3 Er1 N6 Si1 -0.7(3)
C1 Er1 N6 Si1 -78.87(18)
C18 Er1 N6 Si1 62.98(18)
N7 Er1 N6 Si2 -1.3(3)
N3 Er1 N6 Si2 -177.04(16)
C1 Er1 N6 Si2 104.8(2)
C18 Er1 N6 Si2 -113.3(2)
N6 Er1 N7 Si4 62.7(2)
N3 Er1 N7 Si4 -120.24(18)
C1 Er1 N7 Si4 -44.80(19)
C18 Er1 N7 Si4 161.82(17)
N6 Er1 N7 Si3 -125.99(18)
N3 Er1 N7 Si3 51.0(2)
C1 Er1 N7 Si3 126.46(19)
C18 Er1 N7 Si3 -26.9(2)
Si2 N6 Si1 C27 -163.8(2)
Er1 N6 Si1 C27 19.6(2)
Si2 N6 Si1 C28 -44.6(3)
Er1 N6 Si1 C28 138.8(2)
Si2 N6 Si1 C29 78.0(3)
Er1 N6 Si1 C29 -98.6(2)
Si1 N6 Si2 C32 -154.1(2)
Er1 N6 Si2 C32 21.9(3)
Si1 N6 Si2 C30 83.7(3)
Er1 N6 Si2 C30 -100.3(3)
Si1 N6 Si2 C31 -35.5(3)
Er1 N6 Si2 C31 140.5(3)
Si4 N7 Si3 C33 171.1(2)
Er1 N7 Si3 C33 -0.3(3)
Si4 N7 Si3 C35 51.0(3)
Er1 N7 Si3 C35 -120.4(3)
Si4 N7 Si3 C34 -68.9(3)
Er1 N7 Si3 C34 119.7(3)
Si3 N7 Si4 C36 171.4(2)
Er1 N7 Si4 C36 -16.7(3)
Si3 N7 Si4 C38 -71.0(3)
Er1 N7 Si4 C38 100.8(3)
Si3 N7 Si4 C37 51.6(3)
Er1 N7 Si4 C37 -136.5(2)
